data_7105627
loop_
_publ_author_name
'Yinhua Huang'
'Sumod A. Pullarkat'
'Yongxin Li'
'Pak-Hing Leung'

_publ_section_title
;
 Palladium (II)-Catalyzed Asymmetric Hydrophosphination of Enones:
 Efficient Access to Chiral Tertiary Phosphines
;
_journal_issue 37
_journal_name_full 'Chem. Commun.'
_journal_page_first 6950
_journal_page_last 6952
_journal_paper_doi 10.1039/c0cc00925c
_journal_volume 46
_journal_year 2010
_chemical_absolute_configuration ad
_chemical_formula_moiety 'C41 H39 Cl N O P Pd, C6 H6'
_chemical_formula_sum 'C47 H45 Cl N O P Pd'
_chemical_formula_weight 812.66
_chemical_name_systematic
;
?
;
_space_group_IT_number 4
_symmetry_cell_setting monoclinic
_symmetry_space_group_name_Hall 'P 2yb'
_symmetry_space_group_name_H-M 'P 1 21 1'
_atom_sites_solution_hydrogens geom
_atom_sites_solution_primary direct
_atom_sites_solution_secondary difmap
_audit_creation_method SHELXL-97
_cell_angle_alpha 90.00
_cell_angle_beta 105.1340(10)
_cell_angle_gamma 90.00
_cell_formula_units_Z 2
_cell_length_a 11.9358(3)
_cell_length_b 10.0903(3)
_cell_length_c 17.0594(4)
_cell_measurement_reflns_used 9936
_cell_measurement_temperature 103(2)
_cell_measurement_theta_max 30.88
_cell_measurement_theta_min 2.37
_cell_volume 1983.31(9)
_computing_cell_refinement 'Bruker SAINT'
_computing_data_collection 'Bruker APEX2'
_computing_data_reduction 'Bruker SAINT'
_computing_molecular_graphics 'Bruker SHELXTL'
_computing_publication_material 'Bruker SHELXTL'
_computing_structure_refinement 'SHELXL-97 (Sheldrick, 2008)'
_computing_structure_solution 'SHELXS-97 (Sheldrick, 2008)'
_diffrn_ambient_temperature 103(2)
_diffrn_measured_fraction_theta_full 0.981
_diffrn_measured_fraction_theta_max 0.981
_diffrn_measurement_device_type 'Bruker APEX-II CCD'
_diffrn_measurement_method '\f and \w scans'
_diffrn_radiation_monochromator graphite
_diffrn_radiation_source 'fine-focus sealed tube'
_diffrn_radiation_type MoK\a
_diffrn_radiation_wavelength 0.71073
_diffrn_reflns_av_R_equivalents 0.0393
_diffrn_reflns_av_sigmaI/netI 0.0560
_diffrn_reflns_limit_h_max 17
_diffrn_reflns_limit_h_min -17
_diffrn_reflns_limit_k_max 15
_diffrn_reflns_limit_k_min -8
_diffrn_reflns_limit_l_max 25
_diffrn_reflns_limit_l_min -25
_diffrn_reflns_number 34075
_diffrn_reflns_theta_full 33.07
_diffrn_reflns_theta_max 33.07
_diffrn_reflns_theta_min 1.77
_exptl_absorpt_coefficient_mu 0.612
_exptl_absorpt_correction_T_max 0.9879
_exptl_absorpt_correction_T_min 0.7919
_exptl_absorpt_correction_type multi-scan
_exptl_absorpt_process_details sadabs
_exptl_crystal_colour yellow
_exptl_crystal_density_diffrn 1.361
_exptl_crystal_density_method 'not measured'
_exptl_crystal_description needle
_exptl_crystal_F_000 840
_exptl_crystal_size_max 0.40
_exptl_crystal_size_mid 0.08
_exptl_crystal_size_min 0.02
_refine_diff_density_max 0.796
_refine_diff_density_min -1.073
_refine_diff_density_rms 0.178
_refine_ls_abs_structure_details 'Flack H D (1983), Acta Cryst. A39, 876-881'
_refine_ls_abs_structure_Flack -0.023(16)
_refine_ls_extinction_method none
_refine_ls_goodness_of_fit_ref 1.083
_refine_ls_hydrogen_treatment constr
_refine_ls_matrix_type full
_refine_ls_number_parameters 472
_refine_ls_number_reflns 12613
_refine_ls_number_restraints 1
_refine_ls_restrained_S_all 1.083
_refine_ls_R_factor_all 0.0446
_refine_ls_R_factor_gt 0.0331
_refine_ls_shift/su_max 0.002
_refine_ls_shift/su_mean 0.000
_refine_ls_structure_factor_coef Fsqd
_refine_ls_weighting_details 'calc w=1/[\s^2^(Fo^2^)+(0.0438P)^2^+0.0641P] where P=(Fo^2^+2Fc^2^)/3'
_refine_ls_weighting_scheme calc
_refine_ls_wR_factor_gt 0.0722
_refine_ls_wR_factor_ref 0.0882
_reflns_number_gt 11050
_reflns_number_total 12613
_reflns_threshold_expression >2sigma(I)
_cod_data_source_file C0CC00925C.txt
_cod_data_source_block leung466s
_cod_depositor_comments
;
The following automatic conversions were performed:
'_symmetry_cell_setting' value 'Monoclinic' changed to 'monoclinic'
according to '/home/saulius/struct/CIF-dictionaries/cif_core.dic'
dictionary named 'cif_core.dic' version 2.4.1 from 2010-06-29.

Automatic conversion script
Id: cif_fix_enum 1527 2010-12-29 10:47:43Z saulius 
;
_cod_original_sg_symbol_H-M P2(1)
_cod_database_code 7105627

loop_
_symmetry_equiv_pos_as_xyz
'x, y, z'
'-x, y+1/2, -z'

loop_
_atom_site_label
_atom_site_type_symbol
_atom_site_fract_x
_atom_site_fract_y
_atom_site_fract_z
_atom_site_U_iso_or_equiv
_atom_site_adp_type
_atom_site_occupancy
_atom_site_symmetry_multiplicity
_atom_site_calc_flag
_atom_site_refinement_flags
_atom_site_disorder_assembly
_atom_site_disorder_group
Pd1 Pd 0.600191(13) 0.74999(2) 0.868777(9) 0.01155(4) Uani 1 1 d . . .
C1 C 0.7399(2) 0.6881(3) 0.83416(15) 0.0134(5) Uani 1 1 d . . .
C2 C 0.7429(2) 0.6284(3) 0.75938(16) 0.0162(5) Uani 1 1 d . . .
H2 H 0.6725 0.6125 0.7191 0.019 Uiso 1 1 calc R . .
C3 C 0.8470(2) 0.5935(3) 0.74489(16) 0.0184(5) Uani 1 1 d . . .
H3 H 0.8476 0.5515 0.6951 0.022 Uiso 1 1 calc R . .
C4 C 0.9524(2) 0.6189(3) 0.80236(17) 0.0169(5) Uani 1 1 d . . .
C5 C 1.0612(2) 0.5958(3) 0.78481(19) 0.0222(6) Uani 1 1 d . . .
H5 H 1.0629 0.5579 0.7342 0.027 Uiso 1 1 calc R . .
C6 C 1.1629(2) 0.6274(3) 0.8397(2) 0.0245(6) Uani 1 1 d . . .
H6 H 1.2347 0.6137 0.8267 0.029 Uiso 1 1 calc R . .
C7 C 1.1613(2) 0.6802(3) 0.91527(19) 0.0245(6) Uani 1 1 d . . .
H7 H 1.2325 0.7027 0.9530 0.029 Uiso 1 1 calc R . .
C8 C 1.0595(2) 0.6998(3) 0.93583(17) 0.0198(6) Uani 1 1 d . . .
H8 H 1.0608 0.7335 0.9881 0.024 Uiso 1 1 calc R . .
C9 C 0.9511(2) 0.6703(3) 0.87955(16) 0.0153(5) Uani 1 1 d . . .
C10 C 0.8422(2) 0.6995(3) 0.89464(15) 0.0136(5) Uani 1 1 d . . .
C11 C 0.83386(17) 0.7460(4) 0.97734(13) 0.0163(4) Uani 1 1 d . . .
H11 H 0.8938 0.6985 1.0200 0.020 Uiso 1 1 calc R . .
C12 C 0.8545(3) 0.8938(3) 0.98801(19) 0.0245(6) Uani 1 1 d . . .
H12A H 0.7914 0.9416 0.9504 0.037 Uiso 1 1 calc R . .
H12B H 0.9285 0.9165 0.9766 0.037 Uiso 1 1 calc R . .
H12C H 0.8570 0.9188 1.0440 0.037 Uiso 1 1 calc R . .
C13 C 0.7144(2) 0.5607(3) 0.99856(17) 0.0220(6) Uani 1 1 d . . .
H13A H 0.7688 0.5393 1.0508 0.033 Uiso 1 1 calc R . .
H13B H 0.7377 0.5141 0.9549 0.033 Uiso 1 1 calc R . .
H13C H 0.6360 0.5329 0.9993 0.033 Uiso 1 1 calc R . .
C14 C 0.6876(2) 0.7721(4) 1.05467(14) 0.0249(8) Uani 1 1 d . . .
H14A H 0.6189 0.7305 1.0655 0.037 Uiso 1 1 calc R . .
H14B H 0.6719 0.8662 1.0423 0.037 Uiso 1 1 calc R . .
H14C H 0.7535 0.7634 1.1026 0.037 Uiso 1 1 calc R . .
C15 C 0.4031(2) 0.9611(3) 0.72885(18) 0.0138(6) Uani 1 1 d . . .
H15 H 0.3723 0.9725 0.6688 0.017 Uiso 1 1 calc R . .
C16 C 0.2958(2) 0.9584(3) 0.76341(15) 0.0148(5) Uani 1 1 d . . .
H16A H 0.2542 0.8733 0.7489 0.018 Uiso 1 1 calc R . .
H16B H 0.3214 0.9641 0.8234 0.018 Uiso 1 1 calc R . .
C17 C 0.2139(2) 1.0720(3) 0.73081(15) 0.0142(5) Uani 1 1 d . . .
C18 C 0.1074(2) 1.0867(3) 0.76099(15) 0.0142(5) Uani 1 1 d . . .
C19 C 0.0533(2) 0.9789(3) 0.78693(17) 0.0195(5) Uani 1 1 d . . .
H19 H 0.0850 0.8925 0.7874 0.023 Uiso 1 1 calc R . .
C20 C -0.0471(2) 0.9985(3) 0.81200(19) 0.0244(6) Uani 1 1 d . . .
H20 H -0.0856 0.9247 0.8278 0.029 Uiso 1 1 calc R . .
C21 C -0.0915(2) 1.1245(3) 0.81420(18) 0.0226(6) Uani 1 1 d . . .
H21 H -0.1591 1.1372 0.8328 0.027 Uiso 1 1 calc R . .
C22 C -0.0378(2) 1.2320(3) 0.78946(16) 0.0208(6) Uani 1 1 d . . .
H22 H -0.0683 1.3186 0.7910 0.025 Uiso 1 1 calc R . .
C23 C 0.0608(2) 1.2130(3) 0.76230(16) 0.0179(6) Uani 1 1 d . . .
H23 H 0.0970 1.2868 0.7444 0.021 Uiso 1 1 calc R . .
C24 C 0.4830(2) 1.0784(3) 0.75774(15) 0.0146(5) Uani 1 1 d . . .
C25 C 0.5164(2) 1.1591(3) 0.70150(16) 0.0181(5) Uani 1 1 d . . .
H25 H 0.4890 1.1400 0.6452 0.022 Uiso 1 1 calc R . .
C26 C 0.5891(2) 1.2669(4) 0.72643(16) 0.0207(6) Uani 1 1 d . . .
H26 H 0.6114 1.3205 0.6872 0.025 Uiso 1 1 calc R . .
C27 C 0.6295(2) 1.2969(3) 0.80831(19) 0.0216(6) Uani 1 1 d . . .
H27 H 0.6794 1.3706 0.8255 0.026 Uiso 1 1 calc R . .
C28 C 0.5962(2) 1.2180(3) 0.86463(17) 0.0218(7) Uani 1 1 d . . .
H28 H 0.6224 1.2388 0.9208 0.026 Uiso 1 1 calc R . .
C29 C 0.5246(2) 1.1084(3) 0.83989(16) 0.0176(5) Uani 1 1 d . . .
H29 H 0.5040 1.0538 0.8793 0.021 Uiso 1 1 calc R . .
C30 C 0.5665(2) 0.8355(3) 0.66439(15) 0.0163(5) Uani 1 1 d . . .
C31 C 0.6687(2) 0.9094(3) 0.68528(17) 0.0194(6) Uani 1 1 d . . .
H31 H 0.6996 0.9370 0.7399 0.023 Uiso 1 1 calc R . .
C32 C 0.7256(3) 0.9428(4) 0.62690(19) 0.0283(7) Uani 1 1 d . . .
H32 H 0.7945 0.9944 0.6413 0.034 Uiso 1 1 calc R . .
C33 C 0.6819(3) 0.9009(4) 0.5479(2) 0.0394(9) Uani 1 1 d . . .
H33 H 0.7206 0.9243 0.5078 0.047 Uiso 1 1 calc R . .
C34 C 0.5820(3) 0.8250(5) 0.5267(2) 0.0413(10) Uani 1 1 d . . .
H34 H 0.5531 0.7955 0.4722 0.050 Uiso 1 1 calc R . .
C35 C 0.5237(3) 0.7916(3) 0.58486(17) 0.0267(7) Uani 1 1 d . . .
H35 H 0.4552 0.7392 0.5703 0.032 Uiso 1 1 calc R . .
C36 C 0.3873(2) 0.6736(3) 0.70400(15) 0.0143(5) Uani 1 1 d . . .
C37 C 0.2860(2) 0.6917(3) 0.64152(16) 0.0172(5) Uani 1 1 d . . .
H37 H 0.2690 0.7760 0.6165 0.021 Uiso 1 1 calc R . .
C38 C 0.2106(2) 0.5866(3) 0.61629(16) 0.0179(5) Uani 1 1 d . . .
H38 H 0.1413 0.5998 0.5745 0.022 Uiso 1 1 calc R . .
C39 C 0.2349(2) 0.4622(3) 0.65134(16) 0.0183(6) Uani 1 1 d . . .
H39 H 0.1830 0.3906 0.6332 0.022 Uiso 1 1 calc R . .
C40 C 0.3356(2) 0.4429(3) 0.71314(17) 0.0191(5) Uani 1 1 d . . .
H40 H 0.3531 0.3580 0.7373 0.023 Uiso 1 1 calc R . .
C41 C 0.4108(3) 0.5495(3) 0.73943(19) 0.0168(6) Uani 1 1 d . . .
H41 H 0.4790 0.5367 0.7822 0.020 Uiso 1 1 calc R . .
C42 C 0.7921(4) 0.3272(5) 0.5764(2) 0.0508(11) Uani 1 1 d . . .
H42 H 0.7568 0.2763 0.6102 0.061 Uiso 1 1 calc R . .
C43 C 0.7392(4) 0.4401(5) 0.5416(2) 0.0514(12) Uani 1 1 d . . .
H43 H 0.6666 0.4660 0.5498 0.062 Uiso 1 1 calc R . .
C44 C 0.7919(4) 0.5164(5) 0.4946(3) 0.0530(12) Uani 1 1 d . . .
H44 H 0.7565 0.5967 0.4717 0.064 Uiso 1 1 calc R . .
C45 C 0.8958(4) 0.4772(6) 0.4806(3) 0.0641(15) Uani 1 1 d . . .
H45 H 0.9316 0.5298 0.4477 0.077 Uiso 1 1 calc R . .
C46 C 0.9480(4) 0.3591(5) 0.5152(3) 0.0571(13) Uani 1 1 d . . .
H46 H 1.0189 0.3303 0.5054 0.069 Uiso 1 1 calc R . .
C47 C 0.8950(4) 0.2850(5) 0.5637(2) 0.0515(12) Uani 1 1 d . . .
H47 H 0.9299 0.2053 0.5881 0.062 Uiso 1 1 calc R . .
Cl1 Cl 0.44104(5) 0.79272(7) 0.92508(4) 0.01925(15) Uani 1 1 d . . .
N1 N 0.71548(18) 0.7059(2) 0.98444(13) 0.0159(5) Uani 1 1 d . . .
O1 O 0.23324(17) 1.1507(2) 0.68170(12) 0.0208(4) Uani 1 1 d . . .
P1 P 0.49101(5) 0.80462(7) 0.74325(4) 0.01177(13) Uani 1 1 d . . .

loop_
_atom_site_aniso_label
_atom_site_aniso_U_11
_atom_site_aniso_U_22
_atom_site_aniso_U_33
_atom_site_aniso_U_23
_atom_site_aniso_U_13
_atom_site_aniso_U_12
Pd1 0.00971(6) 0.01343(9) 0.01209(6) 0.00099(9) 0.00387(4) 0.00018(8)
C1 0.0125(10) 0.0117(14) 0.0169(11) 0.0015(9) 0.0055(8) 0.0016(9)
C2 0.0157(11) 0.0150(15) 0.0177(11) 0.0003(10) 0.0041(9) 0.0021(10)
C3 0.0235(13) 0.0139(15) 0.0208(12) -0.0019(10) 0.0109(10) 0.0030(11)
C4 0.0182(12) 0.0105(14) 0.0254(13) 0.0038(10) 0.0117(10) 0.0051(10)
C5 0.0213(13) 0.0164(17) 0.0347(15) 0.0027(13) 0.0177(11) 0.0039(12)
C6 0.0177(12) 0.0178(17) 0.0421(17) 0.0069(13) 0.0153(12) 0.0031(11)
C7 0.0134(11) 0.0234(18) 0.0365(16) 0.0076(13) 0.0064(11) 0.0008(11)
C8 0.0152(11) 0.0198(16) 0.0245(13) 0.0013(10) 0.0052(10) -0.0008(10)
C9 0.0134(10) 0.0118(14) 0.0227(12) 0.0017(10) 0.0080(9) 0.0008(10)
C10 0.0119(10) 0.0122(13) 0.0170(11) -0.0004(9) 0.0046(8) -0.0010(9)
C11 0.0099(8) 0.0215(14) 0.0173(9) -0.0029(15) 0.0031(7) -0.0018(14)
C12 0.0259(14) 0.0208(18) 0.0295(14) -0.0090(13) 0.0118(12) -0.0069(12)
C13 0.0194(12) 0.0231(18) 0.0227(13) 0.0082(12) 0.0042(10) -0.0034(11)
C14 0.0194(11) 0.042(3) 0.0141(10) -0.0026(13) 0.0063(8) 0.0024(13)
C15 0.0119(11) 0.0140(17) 0.0157(12) 0.0015(10) 0.0042(9) -0.0006(10)
C16 0.0139(10) 0.0124(15) 0.0188(11) 0.0020(10) 0.0054(9) 0.0012(9)
C17 0.0133(10) 0.0108(14) 0.0170(11) -0.0016(10) 0.0013(8) -0.0012(9)
C18 0.0124(10) 0.0125(15) 0.0166(11) 0.0007(10) 0.0017(8) 0.0017(9)
C19 0.0162(11) 0.0150(16) 0.0280(13) 0.0040(12) 0.0071(10) 0.0027(11)
C20 0.0202(13) 0.0194(18) 0.0374(16) 0.0055(13) 0.0140(11) 0.0023(11)
C21 0.0172(12) 0.0236(18) 0.0287(14) 0.0023(12) 0.0090(10) 0.0054(11)
C22 0.0200(10) 0.015(2) 0.0281(12) 0.0008(12) 0.0079(9) 0.0061(11)
C23 0.0174(11) 0.0133(15) 0.0220(12) 0.0007(10) 0.0036(9) 0.0011(9)
C24 0.0142(10) 0.0124(14) 0.0188(11) 0.0003(10) 0.0072(9) 0.0021(9)
C25 0.0198(12) 0.0159(16) 0.0195(12) 0.0014(11) 0.0066(9) 0.0027(11)
C26 0.0228(11) 0.0147(19) 0.0275(11) 0.0017(13) 0.0118(9) -0.0009(12)
C27 0.0153(11) 0.0147(15) 0.0354(15) -0.0032(11) 0.0080(10) -0.0012(10)
C28 0.0206(11) 0.0190(19) 0.0245(12) -0.0058(11) 0.0036(9) -0.0015(10)
C29 0.0175(12) 0.0156(15) 0.0206(12) -0.0006(10) 0.0067(9) 0.0019(10)
C30 0.0177(11) 0.0177(15) 0.0155(11) 0.0042(10) 0.0080(9) 0.0031(10)
C31 0.0216(12) 0.0164(16) 0.0242(13) 0.0036(11) 0.0129(10) 0.0014(11)
C32 0.0285(15) 0.0262(19) 0.0368(16) 0.0060(14) 0.0206(13) 0.0003(13)
C33 0.043(2) 0.051(3) 0.0329(17) 0.0086(17) 0.0256(15) -0.0008(18)
C34 0.0427(19) 0.066(3) 0.0195(14) -0.0027(16) 0.0159(13) -0.0011(19)
C35 0.0269(14) 0.036(2) 0.0183(12) -0.0015(11) 0.0082(10) -0.0009(12)
C36 0.0145(10) 0.0146(14) 0.0145(10) -0.0005(10) 0.0051(8) -0.0003(10)
C37 0.0187(12) 0.0152(15) 0.0165(11) 0.0011(10) 0.0023(9) 0.0003(10)
C38 0.0164(11) 0.0181(16) 0.0173(11) -0.0010(10) 0.0007(9) -0.0005(10)
C39 0.0160(11) 0.0177(17) 0.0224(12) -0.0044(11) 0.0072(9) -0.0036(10)
C40 0.0210(12) 0.0116(15) 0.0241(13) 0.0012(11) 0.0052(10) 0.0008(10)
C41 0.0170(13) 0.0149(17) 0.0174(13) -0.0011(11) 0.0026(10) 0.0002(11)
C42 0.087(3) 0.038(3) 0.0281(18) -0.0031(17) 0.0172(19) 0.004(2)
C43 0.073(3) 0.047(3) 0.0289(18) -0.0131(18) 0.0037(18) 0.003(2)
C44 0.067(3) 0.034(3) 0.040(2) -0.0057(18) -0.018(2) -0.004(2)
C45 0.065(3) 0.058(4) 0.050(2) 0.012(2) -0.018(2) -0.035(3)
C46 0.042(2) 0.063(4) 0.050(2) -0.009(2) -0.0166(19) -0.007(2)
C47 0.077(3) 0.038(3) 0.0268(16) -0.0032(15) -0.0092(17) 0.004(2)
Cl1 0.0132(2) 0.0285(4) 0.0178(3) 0.0052(2) 0.0071(2) 0.0043(2)
N1 0.0117(9) 0.0220(14) 0.0141(9) 0.0017(8) 0.0034(7) -0.0003(8)
O1 0.0204(9) 0.0144(12) 0.0285(10) 0.0060(8) 0.0082(8) 0.0039(8)
P1 0.0110(3) 0.0115(4) 0.0135(3) 0.0002(2) 0.0044(2) 0.0005(2)

loop_
_atom_type_symbol
_atom_type_description
_atom_type_scat_dispersion_real
_atom_type_scat_dispersion_imag
_atom_type_scat_source
C C 0.0033 0.0016 'International Tables Vol C Tables 4.2.6.8 and 6.1.1.4'
H H 0.0000 0.0000 'International Tables Vol C Tables 4.2.6.8 and 6.1.1.4'
N N 0.0061 0.0033 'International Tables Vol C Tables 4.2.6.8 and 6.1.1.4'
O O 0.0106 0.0060 'International Tables Vol C Tables 4.2.6.8 and 6.1.1.4'
P P 0.1023 0.0942 'International Tables Vol C Tables 4.2.6.8 and 6.1.1.4'
Cl Cl 0.1484 0.1585 'International Tables Vol C Tables 4.2.6.8 and 6.1.1.4'
Pd Pd -0.9988 1.0072 'International Tables Vol C Tables 4.2.6.8 and 6.1.1.4'

loop_
_geom_angle_atom_site_label_1
_geom_angle_atom_site_label_2
_geom_angle_atom_site_label_3
_geom_angle
_geom_angle_site_symmetry_1
_geom_angle_site_symmetry_3
_geom_angle_publ_flag
C1 Pd1 N1 79.80(9) . . ?
C1 Pd1 P1 96.58(7) . . ?
N1 Pd1 P1 175.13(6) . . ?
C1 Pd1 Cl1 170.39(8) . . ?
N1 Pd1 Cl1 93.12(6) . . ?
P1 Pd1 Cl1 90.84(2) . . ?
C10 C1 C2 118.8(2) . . ?
C10 C1 Pd1 113.23(18) . . ?
C2 C1 Pd1 127.87(19) . . ?
C3 C2 C1 120.4(2) . . ?
C3 C2 H2 119.8 . . ?
C1 C2 H2 119.8 . . ?
C2 C3 C4 121.0(2) . . ?
C2 C3 H3 119.5 . . ?
C4 C3 H3 119.5 . . ?
C3 C4 C9 119.4(2) . . ?
C3 C4 C5 121.5(3) . . ?
C9 C4 C5 119.1(3) . . ?
C6 C5 C4 120.9(3) . . ?
C6 C5 H5 119.5 . . ?
C4 C5 H5 119.5 . . ?
C5 C6 C7 119.9(3) . . ?
C5 C6 H6 120.0 . . ?
C7 C6 H6 120.0 . . ?
C8 C7 C6 121.3(3) . . ?
C8 C7 H7 119.4 . . ?
C6 C7 H7 119.4 . . ?
C7 C8 C9 120.6(3) . . ?
C7 C8 H8 119.7 . . ?
C9 C8 H8 119.7 . . ?
C4 C9 C10 118.4(2) . . ?
C4 C9 C8 118.2(2) . . ?
C10 C9 C8 123.1(2) . . ?
C1 C10 C9 121.3(2) . . ?
C1 C10 C11 117.4(2) . . ?
C9 C10 C11 121.3(2) . . ?
N1 C11 C10 106.5(2) . . ?
N1 C11 C12 112.4(3) . . ?
C10 C11 C12 111.6(3) . . ?
N1 C11 H11 108.7 . . ?
C10 C11 H11 108.7 . . ?
C12 C11 H11 108.7 . . ?
C11 C12 H12A 109.5 . . ?
C11 C12 H12B 109.5 . . ?
H12A C12 H12B 109.5 . . ?
C11 C12 H12C 109.5 . . ?
H12A C12 H12C 109.5 . . ?
H12B C12 H12C 109.5 . . ?
N1 C13 H13A 109.5 . . ?
N1 C13 H13B 109.5 . . ?
H13A C13 H13B 109.5 . . ?
N1 C13 H13C 109.5 . . ?
H13A C13 H13C 109.5 . . ?
H13B C13 H13C 109.5 . . ?
N1 C14 H14A 109.5 . . ?
N1 C14 H14B 109.5 . . ?
H14A C14 H14B 109.5 . . ?
N1 C14 H14C 109.5 . . ?
H14A C14 H14C 109.5 . . ?
H14B C14 H14C 109.5 . . ?
C24 C15 C16 113.8(2) . . ?
C24 C15 P1 109.30(18) . . ?
C16 C15 P1 115.3(2) . . ?
C24 C15 H15 105.9 . . ?
C16 C15 H15 105.9 . . ?
P1 C15 H15 105.9 . . ?
C17 C16 C15 111.5(2) . . ?
C17 C16 H16A 109.3 . . ?
C15 C16 H16A 109.3 . . ?
C17 C16 H16B 109.3 . . ?
C15 C16 H16B 109.3 . . ?
H16A C16 H16B 108.0 . . ?
O1 C17 C18 120.1(2) . . ?
O1 C17 C16 121.7(2) . . ?
C18 C17 C16 118.2(2) . . ?
C23 C18 C19 119.3(2) . . ?
C23 C18 C17 118.3(2) . . ?
C19 C18 C17 122.4(2) . . ?
C20 C19 C18 119.7(3) . . ?
C20 C19 H19 120.1 . . ?
C18 C19 H19 120.1 . . ?
C21 C20 C19 120.5(3) . . ?
C21 C20 H20 119.8 . . ?
C19 C20 H20 119.8 . . ?
C22 C21 C20 120.2(3) . . ?
C22 C21 H21 119.9 . . ?
C20 C21 H21 119.9 . . ?
C21 C22 C23 119.8(3) . . ?
C21 C22 H22 120.1 . . ?
C23 C22 H22 120.1 . . ?
C22 C23 C18 120.6(3) . . ?
C22 C23 H23 119.7 . . ?
C18 C23 H23 119.7 . . ?
C29 C24 C25 118.4(3) . . ?
C29 C24 C15 121.6(2) . . ?
C25 C24 C15 120.0(2) . . ?
C26 C25 C24 121.0(3) . . ?
C26 C25 H25 119.5 . . ?
C24 C25 H25 119.5 . . ?
C27 C26 C25 120.3(3) . . ?
C27 C26 H26 119.9 . . ?
C25 C26 H26 119.9 . . ?
C28 C27 C26 119.1(3) . . ?
C28 C27 H27 120.4 . . ?
C26 C27 H27 120.4 . . ?
C27 C28 C29 120.7(3) . . ?
C27 C28 H28 119.6 . . ?
C29 C28 H28 119.6 . . ?
C24 C29 C28 120.4(3) . . ?
C24 C29 H29 119.8 . . ?
C28 C29 H29 119.8 . . ?
C35 C30 C31 119.6(2) . . ?
C35 C30 P1 122.4(2) . . ?
C31 C30 P1 118.0(2) . . ?
C32 C31 C30 120.4(3) . . ?
C32 C31 H31 119.8 . . ?
C30 C31 H31 119.8 . . ?
C33 C32 C31 119.8(3) . . ?
C33 C32 H32 120.1 . . ?
C31 C32 H32 120.1 . . ?
C32 C33 C34 120.4(3) . . ?
C32 C33 H33 119.8 . . ?
C34 C33 H33 119.8 . . ?
C33 C34 C35 120.3(3) . . ?
C33 C34 H34 119.9 . . ?
C35 C34 H34 119.9 . . ?
C30 C35 C34 119.5(3) . . ?
C30 C35 H35 120.3 . . ?
C34 C35 H35 120.3 . . ?
C41 C36 C37 119.1(3) . . ?
C41 C36 P1 117.1(2) . . ?
C37 C36 P1 123.8(2) . . ?
C38 C37 C36 119.9(3) . . ?
C38 C37 H37 120.0 . . ?
C36 C37 H37 120.0 . . ?
C37 C38 C39 120.9(2) . . ?
C37 C38 H38 119.6 . . ?
C39 C38 H38 119.6 . . ?
C38 C39 C40 119.7(3) . . ?
C38 C39 H39 120.1 . . ?
C40 C39 H39 120.1 . . ?
C39 C40 C41 119.4(3) . . ?
C39 C40 H40 120.3 . . ?
C41 C40 H40 120.3 . . ?
C36 C41 C40 121.0(3) . . ?
C36 C41 H41 119.5 . . ?
C40 C41 H41 119.5 . . ?
C43 C42 C47 121.7(5) . . ?
C43 C42 H42 119.2 . . ?
C47 C42 H42 119.2 . . ?
C42 C43 C44 119.4(5) . . ?
C42 C43 H43 120.3 . . ?
C44 C43 H43 120.3 . . ?
C43 C44 C45 120.5(5) . . ?
C43 C44 H44 119.7 . . ?
C45 C44 H44 119.7 . . ?
C44 C45 C46 119.4(5) . . ?
C44 C45 H45 120.3 . . ?
C46 C45 H45 120.3 . . ?
C47 C46 C45 119.3(5) . . ?
C47 C46 H46 120.3 . . ?
C45 C46 H46 120.3 . . ?
C42 C47 C46 119.6(4) . . ?
C42 C47 H47 120.2 . . ?
C46 C47 H47 120.2 . . ?
C14 N1 C13 107.5(2) . . ?
C14 N1 C11 110.9(2) . . ?
C13 N1 C11 109.0(2) . . ?
C14 N1 Pd1 115.19(17) . . ?
C13 N1 Pd1 108.92(16) . . ?
C11 N1 Pd1 105.16(14) . . ?
C36 P1 C30 105.79(12) . . ?
C36 P1 C15 105.09(13) . . ?
C30 P1 C15 97.27(13) . . ?
C36 P1 Pd1 109.88(9) . . ?
C30 P1 Pd1 117.64(9) . . ?
C15 P1 Pd1 119.52(10) . . ?

loop_
_geom_bond_atom_site_label_1
_geom_bond_atom_site_label_2
_geom_bond_distance
_geom_bond_site_symmetry_2
_geom_bond_publ_flag
Pd1 C1 2.008(2) . ?
Pd1 N1 2.137(2) . ?
Pd1 P1 2.2651(7) . ?
Pd1 Cl1 2.3810(6) . ?
C1 C10 1.383(3) . ?
C1 C2 1.419(4) . ?
C2 C3 1.375(4) . ?
C2 H2 0.9500 . ?
C3 C4 1.402(4) . ?
C3 H3 0.9500 . ?
C4 C9 1.419(4) . ?
C4 C5 1.426(4) . ?
C5 C6 1.363(4) . ?
C5 H5 0.9500 . ?
C6 C7 1.399(5) . ?
C6 H6 0.9500 . ?
C7 C8 1.365(4) . ?
C7 H7 0.9500 . ?
C8 C9 1.427(4) . ?
C8 H8 0.9500 . ?
C9 C10 1.420(3) . ?
C10 C11 1.515(3) . ?
C11 N1 1.505(3) . ?
C11 C12 1.515(6) . ?
C11 H11 1.0000 . ?
C12 H12A 0.9800 . ?
C12 H12B 0.9800 . ?
C12 H12C 0.9800 . ?
C13 N1 1.485(4) . ?
C13 H13A 0.9800 . ?
C13 H13B 0.9800 . ?
C13 H13C 0.9800 . ?
C14 N1 1.484(3) . ?
C14 H14A 0.9800 . ?
C14 H14B 0.9800 . ?
C14 H14C 0.9800 . ?
C15 C24 1.520(4) . ?
C15 C16 1.543(4) . ?
C15 P1 1.876(3) . ?
C15 H15 1.0000 . ?
C16 C17 1.515(4) . ?
C16 H16A 0.9900 . ?
C16 H16B 0.9900 . ?
C17 O1 1.220(3) . ?
C17 C18 1.499(4) . ?
C18 C23 1.393(4) . ?
C18 C19 1.394(4) . ?
C19 C20 1.387(4) . ?
C19 H19 0.9500 . ?
C20 C21 1.382(5) . ?
C20 H20 0.9500 . ?
C21 C22 1.381(4) . ?
C21 H21 0.9500 . ?
C22 C23 1.386(4) . ?
C22 H22 0.9500 . ?
C23 H23 0.9500 . ?
C24 C29 1.392(4) . ?
C24 C25 1.394(4) . ?
C25 C26 1.388(4) . ?
C25 H25 0.9500 . ?
C26 C27 1.387(4) . ?
C26 H26 0.9500 . ?
C27 C28 1.384(4) . ?
C27 H27 0.9500 . ?
C28 C29 1.394(4) . ?
C28 H28 0.9500 . ?
C29 H29 0.9500 . ?
C30 C35 1.392(4) . ?
C30 C31 1.394(4) . ?
C30 P1 1.831(2) . ?
C31 C32 1.385(4) . ?
C31 H31 0.9500 . ?
C32 C33 1.378(5) . ?
C32 H32 0.9500 . ?
C33 C34 1.383(6) . ?
C33 H33 0.9500 . ?
C34 C35 1.395(4) . ?
C34 H34 0.9500 . ?
C35 H35 0.9500 . ?
C36 C41 1.387(4) . ?
C36 C37 1.400(4) . ?
C36 P1 1.815(3) . ?
C37 C38 1.385(4) . ?
C37 H37 0.9500 . ?
C38 C39 1.388(4) . ?
C38 H38 0.9500 . ?
C39 C40 1.390(4) . ?
C39 H39 0.9500 . ?
C40 C41 1.397(4) . ?
C40 H40 0.9500 . ?
C41 H41 0.9500 . ?
C42 C43 1.361(7) . ?
C42 C47 1.369(6) . ?
C42 H42 0.9500 . ?
C43 C44 1.376(7) . ?
C43 H43 0.9500 . ?
C44 C45 1.381(7) . ?
C44 H44 0.9500 . ?
C45 C46 1.401(7) . ?
C45 H45 0.9500 . ?
C46 C47 1.384(7) . ?
C46 H46 0.9500 . ?
C47 H47 0.9500 . ?
